data_4324652
loop_
_publ_author_name
'Qingxin Chu'
'Xiaofeng Wang'
'Xinhao Zhang'
'Qiliang Li'
'Xiaoyang Liu'

_publ_contact_author_address
;State Key Laboratory of Inorganic Synthesis and Preparative Chemistry, Jilin
University, Changchun, 130012, China.
;
_publ_contact_author_email liuxy@jlu.edu.cn
_publ_contact_author_fax +86-431-85168316
_publ_contact_author_name 'Xiaoyang Liu'
_publ_contact_author_phone +86-431-85168316
_publ_section_title
;
 Buckled Layers in K0.66Mn2O4.0.28H2O and K0.99Mn3O6.1.25H2O Synthesized
 at High Pressure: Implication for the Mechanism of Layer-to-Tunnel
 Transformation in Manganese Oxides
;
_journal_name_full 'Inorganic Chemistry'
_journal_page_first 2049
_journal_page_last 2051
_journal_paper_doi 10.1021/ic102282v
_journal_volume 50
_journal_year 2011
_chemical_formula_sum 'K1.39 Mn3 O6'
_chemical_formula_weight 315.17
_chemical_name_systematic
; 
 ? 
;
_space_group_IT_number 12
_symmetry_cell_setting monoclinic
_symmetry_space_group_name_Hall '-C 2y'
_symmetry_space_group_name_H-M 'C 1 2/m 1'
_atom_sites_solution_primary direct
_atom_sites_solution_secondary difmap
_audit_creation_method SHELXL-97
_cell_angle_alpha 90.00
_cell_angle_beta 126.908(16)
_cell_angle_gamma 90.00
_cell_formula_units_Z 2
_cell_length_a 14.259(4)
_cell_length_b 2.8438(7)
_cell_length_c 9.526(2)
_cell_measurement_reflns_used 30
_cell_measurement_temperature 296(2)
_cell_measurement_theta_max 25
_cell_measurement_theta_min 3
_cell_volume 308.87(15)
_computing_structure_refinement 'SHELXL-97 (Sheldrick, 1997)'
_computing_structure_solution 'SHELXS-97 (Sheldrick, 1990)'
_diffrn_ambient_temperature 296(2)
_diffrn_measured_fraction_theta_full 0.981
_diffrn_measured_fraction_theta_max 0.981
_diffrn_radiation_monochromator graphite
_diffrn_radiation_source 'fine-focus sealed tube'
_diffrn_radiation_type MoK\a
_diffrn_radiation_wavelength 0.71073
_diffrn_reflns_av_R_equivalents 0.0373
_diffrn_reflns_av_sigmaI/netI 0.0389
_diffrn_reflns_limit_h_max 17
_diffrn_reflns_limit_h_min -20
_diffrn_reflns_limit_k_max 4
_diffrn_reflns_limit_k_min -3
_diffrn_reflns_limit_l_max 13
_diffrn_reflns_limit_l_min -12
_diffrn_reflns_number 1814
_diffrn_reflns_theta_full 29.99
_diffrn_reflns_theta_max 29.99
_diffrn_reflns_theta_min 2.67
_exptl_absorpt_coefficient_mu 6.938
_exptl_absorpt_correction_T_max 0.9661
_exptl_absorpt_correction_T_min 0.5438
_exptl_absorpt_correction_type multi-scan
_exptl_absorpt_process_details SADABS,2008
_exptl_crystal_colour black
_exptl_crystal_density_diffrn 3.389
_exptl_crystal_description flake
_exptl_crystal_F_000 299
_exptl_crystal_size_max 0.10
_exptl_crystal_size_mid 0.05
_exptl_crystal_size_min 0.01
_refine_diff_density_max 1.037
_refine_diff_density_min -0.776
_refine_diff_density_rms 0.194
_refine_ls_extinction_method none
_refine_ls_goodness_of_fit_ref 1.042
_refine_ls_matrix_type full
_refine_ls_number_parameters 36
_refine_ls_number_reflns 519
_refine_ls_number_restraints 0
_refine_ls_restrained_S_all 1.042
_refine_ls_R_factor_all 0.0531
_refine_ls_R_factor_gt 0.0397
_refine_ls_shift/su_max 0.000
_refine_ls_shift/su_mean 0.000
_refine_ls_structure_factor_coef Fsqd
_refine_ls_weighting_details 'calc w=1/[\s^2^(Fo^2^)+(0.0692P)^2^+0.0000P] where P=(Fo^2^+2Fc^2^)/3'
_refine_ls_weighting_scheme calc
_refine_ls_wR_factor_gt 0.1082
_refine_ls_wR_factor_ref 0.1155
_reflns_number_gt 395
_reflns_number_total 519
_reflns_threshold_expression >2sigma(I)
_cod_data_source_file ic102282v_si_002_1.cif
_cod_data_source_block II
_cod_original_cell_volume 308.86(14)
_cod_database_code 4324652

loop_
_symmetry_equiv_pos_as_xyz
'x, y, z'
'-x, y, -z'
'x+1/2, y+1/2, z'
'-x+1/2, y+1/2, -z'
'-x, -y, -z'
'x, -y, z'
'-x+1/2, -y+1/2, -z'
'x+1/2, -y+1/2, z'

loop_
_atom_site_label
_atom_site_type_symbol
_atom_site_fract_x
_atom_site_fract_y
_atom_site_fract_z
_atom_site_U_iso_or_equiv
_atom_site_adp_type
_atom_site_occupancy
_atom_site_symmetry_multiplicity
_atom_site_calc_flag
_atom_site_refinement_flags
K1 K -0.0772(2) 0.5000 0.3373(3) 0.0438(9) Uani 0.695(7) 2 d SP
Mn1 Mn -0.17584(6) 0.5000 0.66391(9) 0.0108(3) Uani 1 2 d S
Mn2 Mn 0.0000 0.0000 0.0000 0.0118(3) Uani 1 4 d S
O1 O -0.3371(3) 0.5000 0.4618(5) 0.0108(7) Uani 1 2 d S
O2 O 0.1927(3) 0.0000 0.2238(5) 0.0114(8) Uani 1 2 d S
O3 O 0.0111(3) 0.5000 0.1446(5) 0.0115(8) Uani 1 2 d S

loop_
_atom_site_aniso_label
_atom_site_aniso_U_11
_atom_site_aniso_U_22
_atom_site_aniso_U_33
_atom_site_aniso_U_23
_atom_site_aniso_U_13
_atom_site_aniso_U_12
K1 0.0414(15) 0.0453(18) 0.0561(18) 0.000 0.0352(14) 0.000
Mn1 0.0123(5) 0.0063(5) 0.0088(5) 0.000 0.0036(4) 0.000
Mn2 0.0155(6) 0.0050(6) 0.0101(6) 0.000 0.0052(5) 0.000
O1 0.0134(18) 0.0094(19) 0.0063(16) 0.000 0.0041(15) 0.000
O2 0.0166(19) 0.0072(19) 0.0088(17) 0.000 0.0068(16) 0.000
O3 0.0133(18) 0.0079(19) 0.0110(17) 0.000 0.0061(15) 0.000

loop_
_atom_type_symbol
_atom_type_description
_atom_type_scat_dispersion_real
_atom_type_scat_dispersion_imag
_atom_type_scat_source
O O 0.0106 0.0060 'International Tables Vol C Tables 4.2.6.8 and 6.1.1.4'
K K 0.2009 0.2494 'International Tables Vol C Tables 4.2.6.8 and 6.1.1.4'
Mn Mn 0.3368 0.7283 'International Tables Vol C Tables 4.2.6.8 and 6.1.1.4'

loop_
_geom_angle_atom_site_label_1
_geom_angle_atom_site_label_2
_geom_angle_atom_site_label_3
_geom_angle
_geom_angle_site_symmetry_1
_geom_angle_site_symmetry_3
O2 Mn1 O2 98.32(17) 5_566 5_556
O2 Mn1 O1 94.88(13) 5_566 .
O2 Mn1 O1 94.88(13) 5_556 .
O2 Mn1 O3 87.76(13) 5_566 5_566
O2 Mn1 O3 87.76(13) 5_556 5_566
O1 Mn1 O3 175.95(14) . 5_566
O2 Mn1 O1 177.40(11) 5_566 7_456
O2 Mn1 O1 83.63(13) 5_556 7_456
O1 Mn1 O1 83.20(14) . 7_456
O3 Mn1 O1 94.06(13) 5_566 7_456
O2 Mn1 O1 83.63(13) 5_566 7_466
O2 Mn1 O1 177.40(11) 5_556 7_466
O1 Mn1 O1 83.20(14) . 7_466
O3 Mn1 O1 94.06(14) 5_566 7_466
O1 Mn1 O1 94.38(16) 7_456 7_466
O2 Mn1 Mn1 139.16(9) 5_566 1_545
O2 Mn1 Mn1 40.84(9) 5_556 1_545
O1 Mn1 Mn1 90.000(1) . 1_545
O3 Mn1 Mn1 90.000(1) 5_566 1_545
O1 Mn1 Mn1 42.81(8) 7_456 1_545
O1 Mn1 Mn1 137.19(8) 7_466 1_545
O2 Mn1 Mn1 40.84(9) 5_566 1_565
O2 Mn1 Mn1 139.16(9) 5_556 1_565
O1 Mn1 Mn1 90.000(1) . 1_565
O3 Mn1 Mn1 90.000(1) 5_566 1_565
O1 Mn1 Mn1 137.19(8) 7_456 1_565
O1 Mn1 Mn1 42.81(8) 7_466 1_565
Mn1 Mn1 Mn1 180.00(7) 1_545 1_565
O2 Mn1 Mn1 136.73(12) 5_566 7_456
O2 Mn1 Mn1 88.97(10) 5_556 7_456
O1 Mn1 Mn1 41.87(8) . 7_456
O3 Mn1 Mn1 135.32(9) 5_566 7_456
O1 Mn1 Mn1 41.33(11) 7_456 7_456
O1 Mn1 Mn1 88.43(10) 7_466 7_456
Mn1 Mn1 Mn1 60.454(17) 1_545 7_456
Mn1 Mn1 Mn1 119.546(17) 1_565 7_456
O2 Mn1 Mn1 88.97(10) 5_566 7_466
O2 Mn1 Mn1 136.73(12) 5_556 7_466
O1 Mn1 Mn1 41.87(8) . 7_466
O3 Mn1 Mn1 135.32(9) 5_566 7_466
O1 Mn1 Mn1 88.43(10) 7_456 7_466
O1 Mn1 Mn1 41.33(11) 7_466 7_466
Mn1 Mn1 Mn1 119.546(17) 1_545 7_466
Mn1 Mn1 Mn1 60.454(17) 1_565 7_466
Mn1 Mn1 Mn1 59.09(3) 7_456 7_466
O2 Mn1 Mn2 48.82(11) 5_566 1_566
O2 Mn1 Mn2 93.56(10) 5_556 1_566
O1 Mn1 Mn2 143.60(7) . 1_566
O3 Mn1 Mn2 38.94(7) 5_566 1_566
O1 Mn1 Mn2 132.97(11) 7_456 1_566
O1 Mn1 Mn2 89.02(10) 7_466 1_566
Mn1 Mn1 Mn2 118.435(12) 1_545 1_566
Mn1 Mn1 Mn2 61.565(12) 1_565 1_566
Mn1 Mn1 Mn2 173.45(4) 7_456 1_566
Mn1 Mn1 Mn2 121.59(2) 7_466 1_566
O2 Mn1 Mn2 93.56(10) 5_566 1_556
O2 Mn1 Mn2 48.82(11) 5_556 1_556
O1 Mn1 Mn2 143.60(7) . 1_556
O3 Mn1 Mn2 38.94(7) 5_566 1_556
O1 Mn1 Mn2 89.02(10) 7_456 1_556
O1 Mn1 Mn2 132.97(11) 7_466 1_556
Mn1 Mn1 Mn2 61.565(12) 1_545 1_556
Mn1 Mn1 Mn2 118.435(12) 1_565 1_556
Mn1 Mn1 Mn2 121.59(2) 7_456 1_556
Mn1 Mn1 Mn2 173.45(4) 7_466 1_556
Mn2 Mn1 Mn2 56.87(2) 1_566 1_556
O3 Mn2 O3 180.0(2) 5 .
O3 Mn2 O3 95.64(16) 5 5_565
O3 Mn2 O3 84.36(16) . 5_565
O3 Mn2 O3 84.36(16) 5 1_545
O3 Mn2 O3 95.64(16) . 1_545
O3 Mn2 O3 180.0(2) 5_565 1_545
O3 Mn2 O2 101.99(12) 5 .
O3 Mn2 O2 78.01(12) . .
O3 Mn2 O2 101.99(12) 5_565 .
O3 Mn2 O2 78.01(12) 1_545 .
O3 Mn2 O2 78.01(12) 5 5
O3 Mn2 O2 101.99(12) . 5
O3 Mn2 O2 78.01(12) 5_565 5
O3 Mn2 O2 101.99(12) 1_545 5
O2 Mn2 O2 180.00(18) . 5
O3 Mn2 Mn2 137.82(8) 5 1_565
O3 Mn2 Mn2 42.18(8) . 1_565
O3 Mn2 Mn2 42.18(8) 5_565 1_565
O3 Mn2 Mn2 137.82(8) 1_545 1_565
O2 Mn2 Mn2 90.0 . 1_565
O2 Mn2 Mn2 90.0 5 1_565
O3 Mn2 Mn2 42.18(8) 5 1_545
O3 Mn2 Mn2 137.82(8) . 1_545
O3 Mn2 Mn2 137.82(8) 5_565 1_545
O3 Mn2 Mn2 42.18(8) 1_545 1_545
O2 Mn2 Mn2 90.0 . 1_545
O2 Mn2 Mn2 90.0 5 1_545
Mn2 Mn2 Mn2 180.0 1_565 1_545
O3 Mn2 Mn1 140.96(11) 5 5_566
O3 Mn2 Mn1 39.04(11) . 5_566
O3 Mn2 Mn1 94.07(9) 5_565 5_566
O3 Mn2 Mn1 85.93(9) 1_545 5_566
O2 Mn2 Mn1 38.97(6) . 5_566
O2 Mn2 Mn1 141.03(6) 5 5_566
Mn2 Mn2 Mn1 61.565(12) 1_565 5_566
Mn2 Mn2 Mn1 118.435(12) 1_545 5_566
O3 Mn2 Mn1 39.04(11) 5 1_544
O3 Mn2 Mn1 140.96(11) . 1_544
O3 Mn2 Mn1 85.93(9) 5_565 1_544
O3 Mn2 Mn1 94.07(9) 1_545 1_544
O2 Mn2 Mn1 141.03(6) . 1_544
O2 Mn2 Mn1 38.97(6) 5 1_544
Mn2 Mn2 Mn1 118.435(12) 1_565 1_544
Mn2 Mn2 Mn1 61.565(12) 1_545 1_544
Mn1 Mn2 Mn1 180.00(3) 5_566 1_544
O3 Mn2 Mn1 94.07(9) 5 5_556
O3 Mn2 Mn1 85.93(9) . 5_556
O3 Mn2 Mn1 140.96(11) 5_565 5_556
O3 Mn2 Mn1 39.04(11) 1_545 5_556
O2 Mn2 Mn1 38.97(6) . 5_556
O2 Mn2 Mn1 141.03(6) 5 5_556
Mn2 Mn2 Mn1 118.435(12) 1_565 5_556
Mn2 Mn2 Mn1 61.565(12) 1_545 5_556
Mn1 Mn2 Mn1 56.87(2) 5_566 5_556
Mn1 Mn2 Mn1 123.13(2) 1_544 5_556
O3 Mn2 Mn1 85.93(9) 5 1_554
O3 Mn2 Mn1 94.07(9) . 1_554
O3 Mn2 Mn1 39.04(11) 5_565 1_554
O3 Mn2 Mn1 140.96(11) 1_545 1_554
O2 Mn2 Mn1 141.03(6) . 1_554
O2 Mn2 Mn1 38.97(6) 5 1_554
Mn2 Mn2 Mn1 61.565(12) 1_565 1_554
Mn2 Mn2 Mn1 118.435(12) 1_545 1_554
Mn1 Mn2 Mn1 123.13(2) 5_566 1_554
Mn1 Mn2 Mn1 56.87(2) 1_544 1_554
Mn1 Mn2 Mn1 180.0 5_556 1_554
Mn1 O1 Mn1 96.80(14) . 7_456
Mn1 O1 Mn1 96.80(14) . 7_466
Mn1 O1 Mn1 94.38(16) 7_456 7_466
Mn1 O2 Mn1 98.32(17) 5_566 5_556
Mn1 O2 Mn2 92.20(13) 5_566 .
Mn1 O2 Mn2 92.20(13) 5_556 .
Mn2 O3 Mn2 95.64(16) . 1_565
Mn2 O3 Mn1 102.02(13) . 5_566
Mn2 O3 Mn1 102.02(13) 1_565 5_566

loop_
_geom_bond_atom_site_label_1
_geom_bond_atom_site_label_2
_geom_bond_distance
_geom_bond_site_symmetry_2
K1 K1 2.502(5) 5_566
K1 O2 2.770(5) 3_455
K1 O3 2.781(4) .
K1 K1 2.8438(7) 1_545
K1 K1 2.8438(7) 1_565
K1 O1 3.160(4) 7_466
K1 O1 3.160(4) 7_456
K1 O1 3.205(4) 3
K1 O1 3.204(4) 3_545
Mn1 O2 1.880(2) 5_566
Mn1 O2 1.880(2) 5_556
Mn1 O1 1.918(4) .
Mn1 O3 1.923(4) 5_566
Mn1 O1 1.938(3) 7_456
Mn1 O1 1.938(3) 7_466
Mn1 Mn1 2.8438(7) 1_545
Mn1 Mn1 2.8438(7) 1_565
Mn1 Mn1 2.8834(14) 7_456
Mn1 Mn1 2.8834(14) 7_466
Mn1 Mn2 2.9862(10) 1_566
Mn1 Mn2 2.9862(10) 1_556
Mn2 O3 1.919(2) 5
Mn2 O3 1.919(2) .
Mn2 O3 1.919(2) 5_565
Mn2 O3 1.919(2) 1_545
Mn2 O2 2.249(4) .
Mn2 O2 2.249(4) 5
Mn2 Mn2 2.8438(7) 1_565
Mn2 Mn2 2.8438(7) 1_545
Mn2 Mn1 2.9862(10) 5_566
Mn2 Mn1 2.9862(10) 1_544
Mn2 Mn1 2.9862(10) 5_556
Mn2 Mn1 2.9862(10) 1_554
O1 Mn1 1.938(3) 7_456
O1 Mn1 1.938(3) 7_466
O1 K1 3.160(4) 7_466
O1 K1 3.160(4) 7_456
O1 K1 3.205(4) 3_445
O1 K1 3.205(4) 3_455
O2 Mn1 1.880(2) 5_566
O2 Mn1 1.880(2) 5_556
O2 K1 2.770(5) 3_545
O3 Mn2 1.919(2) 1_565
O3 Mn1 1.923(4) 5_566
